data_7012121
loop_
_publ_author_name
'Wong, Wai-Yeung'
'Wong, Chun-Kin'
'Lu, Guo-Liang'
'Cheah, Kok-Wai'
'Shi, Jian-Xin'
'Lin, Zhenyang'

_publ_section_title
;
 Synthesis, structures and optical spectroscopy of photoluminescent
 platinum-linked poly(silylacetylenes)
;
_journal_issue 24
_journal_name_full 'Journal of the Chemical Society, Dalton Transactions'
_journal_page_first 4587
_journal_paper_doi 10.1039/b207575j
_journal_year 2002
_chemical_formula_sum 'C52 H80 P4 Pt2 Si'
_chemical_formula_weight 1247.31
_chemical_name_systematic
; 
? 
;
_space_group_IT_number 2
_symmetry_cell_setting triclinic
_symmetry_space_group_name_Hall '-P 1'
_symmetry_space_group_name_H-M 'P -1'
_atom_sites_solution_hydrogens geom
_atom_sites_solution_primary direct
_atom_sites_solution_secondary difmap
_audit_creation_method SHELXL-97
_cell_angle_alpha 85.6250(10)
_cell_angle_beta 84.4180(10)
_cell_angle_gamma 76.4340(10)
_cell_formula_units_Z 4
_cell_length_a 9.9773(6)
_cell_length_b 13.7256(8)
_cell_length_c 43.156(2)
_cell_measurement_temperature 293(2)
_cell_volume 5709.1(5)
_computing_data_reduction SAINT
_computing_structure_refinement 'SHELXL-97 (Sheldrick, 1997)'
_computing_structure_solution 'SHELXS-97 (Sheldrick, 1990)'
_diffrn_ambient_temperature 293(2)
_diffrn_measured_fraction_theta_full 0.937
_diffrn_measured_fraction_theta_max 0.937
_diffrn_measurement_device_type 'Smart CCD'
_diffrn_radiation_monochromator graphite
_diffrn_radiation_source 'fine-focus sealed tube'
_diffrn_radiation_type MoK\a
_diffrn_radiation_wavelength 0.71073
_diffrn_reflns_av_R_equivalents 0.0295
_diffrn_reflns_av_sigmaI/netI 0.0610
_diffrn_reflns_limit_h_max 12
_diffrn_reflns_limit_h_min -11
_diffrn_reflns_limit_k_max 17
_diffrn_reflns_limit_k_min -17
_diffrn_reflns_limit_l_max 55
_diffrn_reflns_limit_l_min -37
_diffrn_reflns_number 33832
_diffrn_reflns_theta_full 27.50
_diffrn_reflns_theta_max 27.50
_diffrn_reflns_theta_min 1.53
_exptl_absorpt_coefficient_mu 5.058
_exptl_absorpt_correction_T_max 1.0000
_exptl_absorpt_correction_T_min 0.5912
_exptl_absorpt_correction_type SADABS
_exptl_crystal_colour colorless
_exptl_crystal_density_diffrn 1.451
_exptl_crystal_density_method 'not measured'
_exptl_crystal_description block
_exptl_crystal_F_000 2488
_exptl_crystal_size_max 0.34
_exptl_crystal_size_mid 0.24
_exptl_crystal_size_min 0.17
_refine_diff_density_max 1.254
_refine_diff_density_min -1.311
_refine_diff_density_rms 0.123
_refine_ls_extinction_expression Fc^*^=kFc[1+0.001xFc^2^\l^3^/sin(2\q)]^-1/4^
_refine_ls_extinction_method SHELXL
_refine_ls_goodness_of_fit_ref 0.994
_refine_ls_hydrogen_treatment mixed
_refine_ls_matrix_type full
_refine_ls_number_parameters 1064
_refine_ls_number_reflns 24553
_refine_ls_number_restraints 0
_refine_ls_restrained_S_all 0.994
_refine_ls_R_factor_all 0.0770
_refine_ls_R_factor_gt 0.0494
_refine_ls_shift/su_max 0.003
_refine_ls_shift/su_mean 0.001
_refine_ls_structure_factor_coef Fsqd
_refine_ls_weighting_details
;
calc w=1/[\s^2^(Fo^2^)+(0.0650P)^2^+0.0000P] where 
P=(Fo^2^+2Fc^2^)/3
;
_refine_ls_weighting_scheme calc
_refine_ls_wR_factor_gt 0.1158
_refine_ls_wR_factor_ref 0.1284
_reflns_number_gt 16785
_reflns_number_total 24553
_reflns_threshold_expression >2sigma(I)
_cod_data_source_file b207575j.txt
_cod_data_source_block wy0227wm
_cod_depositor_comments
;
The following automatic conversions were performed:
'_symmetry_cell_setting' value 'Triclinic' changed to 'triclinic'
according to '/home/saulius/struct/CIF-dictionaries/cif_core.dic'
dictionary named 'cif_core.dic' version 2.4.1 from 2010-06-29.

Automatic conversion script
Id: cif_fix_enum 1527 2010-12-29 10:47:43Z saulius 
;
_cod_original_cell_volume 5709.1(6)
_cod_original_sg_symbol_H-M P-1
_cod_database_code 7012121

loop_
_symmetry_equiv_pos_as_xyz
'x, y, z'
'-x, -y, -z'

loop_
_atom_site_label
_atom_site_type_symbol
_atom_site_fract_x
_atom_site_fract_y
_atom_site_fract_z
_atom_site_U_iso_or_equiv
_atom_site_adp_type
_atom_site_occupancy
_atom_site_symmetry_multiplicity
_atom_site_calc_flag
_atom_site_refinement_flags
_atom_site_disorder_assembly
_atom_site_disorder_group
C1 C 0.5468(8) -0.0949(6) 0.30938(18) 0.0534(19) Uani 1 1 d . . .
C2 C 0.4248(9) -0.0495(7) 0.2957(2) 0.071(2) Uani 1 1 d . . .
H2A H 0.3814 0.0153 0.3012 0.085 Uiso 1 1 calc R . .
C3 C 0.3637(11) -0.0920(9) 0.2749(3) 0.091(3) Uani 1 1 d . . .
H3A H 0.2818 -0.0572 0.2668 0.110 Uiso 1 1 calc R . .
C4 C 0.4243(13) -0.1847(10) 0.2665(3) 0.096(3) Uani 1 1 d . . .
H4A H 0.3836 -0.2158 0.2528 0.115 Uiso 1 1 calc R . .
C5 C 0.5457(14) -0.2336(8) 0.2781(3) 0.097(4) Uani 1 1 d . . .
H5A H 0.5885 -0.2975 0.2717 0.117 Uiso 1 1 calc R . .
C6 C 0.6067(10) -0.1903(7) 0.2991(2) 0.074(2) Uani 1 1 d . . .
H6A H 0.6896 -0.2257 0.3066 0.089 Uiso 1 1 calc R . .
C7 C 0.5463(11) -0.0978(9) 0.4188(2) 0.087(3) Uani 1 1 d . . .
H7A H 0.5490 -0.0308 0.4240 0.104 Uiso 1 1 calc R . .
H7B H 0.4761 -0.1193 0.4330 0.104 Uiso 1 1 calc R . .
C8 C 0.6811(12) -0.1654(10) 0.4241(3) 0.118(5) Uani 1 1 d . . .
H8A H 0.7004 -0.1631 0.4454 0.177 Uiso 1 1 calc R . .
H8B H 0.7521 -0.1444 0.4105 0.177 Uiso 1 1 calc R . .
H8C H 0.6787 -0.2327 0.4201 0.177 Uiso 1 1 calc R . .
C9 C 0.4878(12) -0.2201(8) 0.3748(3) 0.100(4) Uani 1 1 d . . .
H9A H 0.4468 -0.2219 0.3554 0.120 Uiso 1 1 calc R . .
H9B H 0.5817 -0.2604 0.3727 0.120 Uiso 1 1 calc R . .
C10 C 0.4051(14) -0.2695(9) 0.4015(3) 0.120(5) Uani 1 1 d . . .
H10A H 0.4066 -0.3369 0.3967 0.180 Uiso 1 1 calc R . .
H10B H 0.3112 -0.2314 0.4036 0.180 Uiso 1 1 calc R . .
H10C H 0.4466 -0.2708 0.4207 0.180 Uiso 1 1 calc R . .
C11 C 0.3141(10) -0.0227(9) 0.3808(3) 0.105(4) Uani 1 1 d . . .
H11A H 0.2758 -0.0364 0.3622 0.126 Uiso 1 1 calc R . .
H11B H 0.2630 -0.0478 0.3986 0.126 Uiso 1 1 calc R . .
C12 C 0.2934(13) 0.0856(9) 0.3822(4) 0.151(7) Uani 1 1 d . . .
H12A H 0.1964 0.1164 0.3823 0.227 Uiso 1 1 calc R . .
H12B H 0.3421 0.1116 0.3644 0.227 Uiso 1 1 calc R . .
H12C H 0.3279 0.1002 0.4009 0.227 Uiso 1 1 calc R . .
C13 C 0.8824(10) 0.1005(9) 0.3106(2) 0.091(3) Uani 1 1 d . . .
H13A H 0.9145 0.1326 0.2914 0.109 Uiso 1 1 calc R . .
H13B H 0.8393 0.1534 0.3244 0.109 Uiso 1 1 calc R . .
C14 C 1.0077(10) 0.0377(8) 0.3252(3) 0.101(4) Uani 1 1 d . . .
H14A H 1.0682 0.0798 0.3290 0.151 Uiso 1 1 calc R . .
H14B H 1.0556 -0.0130 0.3114 0.151 Uiso 1 1 calc R . .
H14C H 0.9791 0.0065 0.3446 0.151 Uiso 1 1 calc R . .
C15 C 0.8548(16) -0.0577(13) 0.2736(3) 0.160(7) Uani 1 1 d . . .
H15A H 0.9095 -0.1109 0.2863 0.192 Uiso 1 1 calc R . .
H15B H 0.7883 -0.0866 0.2647 0.192 Uiso 1 1 calc R . .
C16 C 0.946(2) -0.0321(19) 0.2481(4) 0.252(14) Uani 1 1 d . . .
H16A H 0.9899 -0.0912 0.2372 0.377 Uiso 1 1 calc R . .
H16B H 1.0160 -0.0051 0.2560 0.377 Uiso 1 1 calc R . .
H16C H 0.8947 0.0171 0.2341 0.377 Uiso 1 1 calc R . .
C17 C 0.6518(16) 0.1133(16) 0.2753(4) 0.191(11) Uani 1 1 d . . .
H17A H 0.5926 0.0769 0.2668 0.230 Uiso 1 1 calc R . .
H17B H 0.7077 0.1388 0.2584 0.230 Uiso 1 1 calc R . .
C18 C 0.5562(18) 0.2091(14) 0.2978(6) 0.234(14) Uani 1 1 d . . .
H18A H 0.4954 0.2566 0.2850 0.350 Uiso 1 1 calc R . .
H18B H 0.6177 0.2423 0.3064 0.350 Uiso 1 1 calc R . .
H18C H 0.5027 0.1816 0.3144 0.350 Uiso 1 1 calc R . .
C19 C 0.7049(7) 0.0450(6) 0.37283(16) 0.0467(17) Uani 1 1 d . . .
C20 C 0.7504(8) 0.0906(6) 0.39067(17) 0.0520(19) Uani 1 1 d . . .
C21 C 0.9626(8) 0.0515(6) 0.43691(16) 0.0524(19) Uani 1 1 d . . .
C22 C 0.9749(10) -0.0489(7) 0.4331(2) 0.081(3) Uani 1 1 d . . .
H22A H 0.9177 -0.0679 0.4201 0.097 Uiso 1 1 calc R . .
C23 C 1.0710(13) -0.1229(9) 0.4483(3) 0.103(4) Uani 1 1 d . . .
H23A H 1.0779 -0.1903 0.4453 0.124 Uiso 1 1 calc R . .
C24 C 1.1539(12) -0.0959(11) 0.4674(3) 0.102(4) Uani 1 1 d . . .
H24A H 1.2173 -0.1452 0.4777 0.122 Uiso 1 1 calc R . .
C25 C 1.1460(11) 0.0058(11) 0.4718(2) 0.099(4) Uani 1 1 d . . .
H25A H 1.2049 0.0246 0.4845 0.119 Uiso 1 1 calc R . .
C26 C 1.0488(10) 0.0765(8) 0.4569(2) 0.082(3) Uani 1 1 d . . .
H26A H 1.0402 0.1438 0.4604 0.098 Uiso 1 1 calc R . .
C27 C 0.6881(8) 0.1998(6) 0.44992(17) 0.0541(19) Uani 1 1 d . . .
C28 C 0.6061(9) 0.1377(8) 0.4650(2) 0.075(3) Uani 1 1 d . . .
H28A H 0.6184 0.0723 0.4591 0.090 Uiso 1 1 calc R . .
C29 C 0.5055(12) 0.1735(12) 0.4890(3) 0.104(4) Uani 1 1 d . . .
H29A H 0.4504 0.1321 0.4987 0.125 Uiso 1 1 calc R . .
C30 C 0.4887(12) 0.2668(11) 0.4981(3) 0.096(4) Uani 1 1 d . . .
H30A H 0.4237 0.2886 0.5145 0.116 Uiso 1 1 calc R . .
C31 C 0.5621(13) 0.3289(9) 0.4843(3) 0.100(4) Uani 1 1 d . . .
H31A H 0.5461 0.3943 0.4905 0.120 Uiso 1 1 calc R . .
C32 C 0.6647(10) 0.2957(8) 0.4600(2) 0.077(3) Uani 1 1 d . . .
H32A H 0.7174 0.3393 0.4508 0.092 Uiso 1 1 calc R . .
C33 C 0.8961(8) 0.2558(6) 0.40172(17) 0.056(2) Uani 1 1 d . . .
C34 C 0.9416(8) 0.3270(6) 0.39255(17) 0.0524(19) Uani 1 1 d . . .
C35 C 1.2405(13) 0.3390(9) 0.4285(3) 0.113(4) Uani 1 1 d . . .
H35A H 1.2702 0.3372 0.4493 0.136 Uiso 1 1 calc R . .
H35B H 1.2039 0.2801 0.4270 0.136 Uiso 1 1 calc R . .
C36 C 1.3701(13) 0.3354(12) 0.4037(3) 0.137(5) Uani 1 1 d . . .
H36A H 1.4389 0.2749 0.4075 0.206 Uiso 1 1 calc R . .
H36B H 1.4084 0.3924 0.4055 0.206 Uiso 1 1 calc R . .
H36C H 1.3412 0.3367 0.3830 0.206 Uiso 1 1 calc R . .
C37 C 0.9793(14) 0.4466(10) 0.4567(2) 0.112(4) Uani 1 1 d . . .
H37A H 0.9506 0.3835 0.4578 0.134 Uiso 1 1 calc R . .
H37B H 1.0232 0.4499 0.4755 0.134 Uiso 1 1 calc R . .
C38 C 0.8507(15) 0.5348(11) 0.4546(3) 0.146(6) Uani 1 1 d . . .
H38A H 0.7873 0.5308 0.4727 0.218 Uiso 1 1 calc R . .
H38B H 0.8061 0.5309 0.4362 0.218 Uiso 1 1 calc R . .
H38C H 0.8788 0.5972 0.4538 0.218 Uiso 1 1 calc R . .
C39 C 1.1743(14) 0.5593(8) 0.4280(2) 0.105(4) Uani 1 1 d . . .
H39A H 1.2456 0.5634 0.4113 0.127 Uiso 1 1 calc R . .
H39B H 1.1006 0.6190 0.4256 0.127 Uiso 1 1 calc R . .
C40 C 1.2345(16) 0.5625(11) 0.4582(3) 0.145(6) Uani 1 1 d . . .
H40A H 1.2683 0.6225 0.4582 0.217 Uiso 1 1 calc R . .
H40B H 1.3093 0.5049 0.4609 0.217 Uiso 1 1 calc R . .
H40C H 1.1643 0.5623 0.4751 0.217 Uiso 1 1 calc R . .
C41 C 1.0141(11) 0.3265(8) 0.3119(2) 0.089(3) Uani 1 1 d . . .
H41A H 0.9956 0.2687 0.3244 0.107 Uiso 1 1 calc R . .
H41B H 0.9791 0.3259 0.2917 0.107 Uiso 1 1 calc R . .
C42 C 1.1679(12) 0.3165(12) 0.3074(3) 0.135(5) Uani 1 1 d . . .
H42A H 1.2104 0.2557 0.2972 0.203 Uiso 1 1 calc R . .
H42B H 1.2040 0.3144 0.3273 0.203 Uiso 1 1 calc R . .
H42C H 1.1874 0.3729 0.2947 0.203 Uiso 1 1 calc R . .
C43 C 0.7422(11) 0.4219(9) 0.3352(3) 0.095(4) Uani 1 1 d . . .
H43A H 0.7132 0.4141 0.3149 0.114 Uiso 1 1 calc R . .
H43B H 0.7396 0.3610 0.3480 0.114 Uiso 1 1 calc R . .
C44 C 0.6413(12) 0.5124(12) 0.3505(4) 0.144(6) Uani 1 1 d . . .
H44A H 0.5493 0.5013 0.3526 0.217 Uiso 1 1 calc R . .
H44B H 0.6429 0.5725 0.3377 0.217 Uiso 1 1 calc R . .
H44C H 0.6693 0.5195 0.3707 0.217 Uiso 1 1 calc R . .
C45 C 0.9202(12) 0.5442(8) 0.3013(2) 0.093(3) Uani 1 1 d . . .
H45A H 0.8637 0.6046 0.3102 0.112 Uiso 1 1 calc R . .
H45B H 1.0140 0.5535 0.2978 0.112 Uiso 1 1 calc R . .
C46 C 0.8722(17) 0.5366(12) 0.2712(3) 0.158(6) Uani 1 1 d . . .
H46A H 0.8764 0.5964 0.2584 0.237 Uiso 1 1 calc R . .
H46B H 0.7784 0.5291 0.2739 0.237 Uiso 1 1 calc R . .
H46C H 0.9299 0.4794 0.2613 0.237 Uiso 1 1 calc R . .
C47 C 1.0709(9) 0.5803(6) 0.36049(19) 0.060(2) Uani 1 1 d . . .
C48 C 1.1987(9) 0.5794(7) 0.3443(2) 0.067(2) Uani 1 1 d . . .
H48A H 1.2602 0.5177 0.3416 0.080 Uiso 1 1 calc R . .
C49 C 1.2403(11) 0.6665(8) 0.3318(2) 0.082(3) Uani 1 1 d . . .
H49A H 1.3268 0.6628 0.3211 0.098 Uiso 1 1 calc R . .
C50 C 1.1472(14) 0.7580(8) 0.3359(3) 0.103(4) Uani 1 1 d . . .
H50A H 1.1721 0.8171 0.3284 0.124 Uiso 1 1 calc R . .
C51 C 1.0205(13) 0.7617(7) 0.3507(3) 0.102(4) Uani 1 1 d . . .
H51A H 0.9576 0.8233 0.3522 0.123 Uiso 1 1 calc R . .
C52 C 0.9819(11) 0.6758(6) 0.3639(2) 0.081(3) Uani 1 1 d . . .
H52A H 0.8962 0.6814 0.3750 0.097 Uiso 1 1 calc R . .
C53 C 0.2739(10) 0.3263(7) 0.18886(19) 0.067(2) Uani 1 1 d . . .
C54 C 0.1349(10) 0.3573(8) 0.2015(2) 0.080(3) Uani 1 1 d . . .
H54A H 0.0815 0.4196 0.1954 0.096 Uiso 1 1 calc R . .
C55 C 0.0775(13) 0.2928(13) 0.2238(3) 0.111(5) Uani 1 1 d . . .
H55A H -0.0139 0.3127 0.2319 0.133 Uiso 1 1 calc R . .
C56 C 0.158(2) 0.2004(12) 0.2333(3) 0.125(6) Uani 1 1 d . . .
H56A H 0.1205 0.1583 0.2478 0.149 Uiso 1 1 calc R . .
C57 C 0.2831(17) 0.1735(10) 0.2221(3) 0.116(5) Uani 1 1 d . . .
H57A H 0.3366 0.1121 0.2290 0.140 Uiso 1 1 calc R . .
C58 C 0.3425(11) 0.2329(7) 0.1998(2) 0.079(3) Uani 1 1 d . . .
H58A H 0.4333 0.2082 0.1919 0.095 Uiso 1 1 calc R . .
C59 C 0.4015(12) 0.6188(7) 0.1956(2) 0.087(3) Uani 1 1 d . . .
H59A H 0.4431 0.6416 0.2122 0.105 Uiso 1 1 calc R . .
H59B H 0.4410 0.6438 0.1760 0.105 Uiso 1 1 calc R . .
C60 C 0.2507(15) 0.6639(10) 0.1984(4) 0.163(7) Uani 1 1 d . . .
H60A H 0.2355 0.7358 0.1972 0.244 Uiso 1 1 calc R . .
H60B H 0.2107 0.6420 0.2181 0.244 Uiso 1 1 calc R . .
H60C H 0.2083 0.6432 0.1818 0.244 Uiso 1 1 calc R . .
C61 C 0.6393(11) 0.4518(12) 0.1947(3) 0.121(5) Uani 1 1 d . . .
H61A H 0.6734 0.4854 0.1761 0.145 Uiso 1 1 calc R . .
H61B H 0.6688 0.4779 0.2126 0.145 Uiso 1 1 calc R . .
C62 C 0.7031(14) 0.3395(14) 0.1941(4) 0.192(9) Uani 1 1 d . . .
H62A H 0.8021 0.3282 0.1927 0.288 Uiso 1 1 calc R . .
H62B H 0.6753 0.3133 0.1764 0.288 Uiso 1 1 calc R . .
H62C H 0.6720 0.3061 0.2129 0.288 Uiso 1 1 calc R . .
C63 C 0.3944(11) 0.4442(8) 0.2367(2) 0.082(3) Uani 1 1 d . . .
H63A H 0.2941 0.4596 0.2390 0.099 Uiso 1 1 calc R . .
H63B H 0.4262 0.3719 0.2397 0.099 Uiso 1 1 calc R . .
C64 C 0.4459(15) 0.4941(10) 0.2634(2) 0.124(5) Uani 1 1 d . . .
H64A H 0.4112 0.4695 0.2833 0.186 Uiso 1 1 calc R . .
H64B H 0.4128 0.5656 0.2613 0.186 Uiso 1 1 calc R . .
H64C H 0.5452 0.4776 0.2620 0.186 Uiso 1 1 calc R . .
C65 C 0.3081(15) 0.4134(11) 0.0798(3) 0.127(5) Uani 1 1 d . . .
H65A H 0.2605 0.4835 0.0808 0.152 Uiso 1 1 calc R . .
H65B H 0.4059 0.4112 0.0754 0.152 Uiso 1 1 calc R . .
C66 C 0.2556(16) 0.3683(15) 0.0508(3) 0.179(8) Uani 1 1 d . . .
H66A H 0.2742 0.4062 0.0319 0.268 Uiso 1 1 calc R . .
H66B H 0.1579 0.3726 0.0543 0.268 Uiso 1 1 calc R . .
H66C H 0.3035 0.2994 0.0490 0.268 Uiso 1 1 calc R . .
C67 C 0.0961(12) 0.3686(12) 0.1217(3) 0.121(5) Uani 1 1 d . . .
H67A H 0.0666 0.3401 0.1044 0.145 Uiso 1 1 calc R . .
H67B H 0.0706 0.3328 0.1408 0.145 Uiso 1 1 calc R . .
C68 C 0.0222(13) 0.4819(10) 0.1229(3) 0.133(5) Uani 1 1 d . . .
H68A H -0.0762 0.4887 0.1251 0.200 Uiso 1 1 calc R . .
H68B H 0.0474 0.5172 0.1039 0.200 Uiso 1 1 calc R . .
H68C H 0.0499 0.5096 0.1403 0.200 Uiso 1 1 calc R . .
C69 C 0.3404(17) 0.2170(9) 0.1139(3) 0.139(6) Uani 1 1 d . . .
H69A H 0.3184 0.1825 0.1336 0.167 Uiso 1 1 calc R . .
H69B H 0.2933 0.1960 0.0979 0.167 Uiso 1 1 calc R . .
C70 C 0.5161(16) 0.1888(13) 0.1045(4) 0.180(8) Uani 1 1 d . . .
H70A H 0.5484 0.1178 0.1027 0.270 Uiso 1 1 calc R . .
H70B H 0.5615 0.2098 0.1206 0.270 Uiso 1 1 calc R . .
H70C H 0.5365 0.2233 0.0851 0.270 Uiso 1 1 calc R . .
C71 C 0.4729(9) 0.4969(6) 0.12757(18) 0.059(2) Uani 1 1 d . . .
C72 C 0.5408(9) 0.5429(6) 0.10946(19) 0.059(2) Uani 1 1 d . . .
C73 C 0.7666(8) 0.4736(6) 0.0624(2) 0.061(2) Uani 1 1 d . . .
C74 C 0.8391(11) 0.4755(9) 0.0330(3) 0.092(3) Uani 1 1 d . . .
H74A H 0.8331 0.5358 0.0213 0.110 Uiso 1 1 calc R . .
C75 C 0.9249(11) 0.3820(13) 0.0208(3) 0.121(5) Uani 1 1 d . . .
H75A H 0.9737 0.3850 0.0014 0.145 Uiso 1 1 calc R . .
C76 C 0.9353(13) 0.2952(9) 0.0360(3) 0.099(4) Uani 1 1 d . . .
H76A H 0.9910 0.2375 0.0276 0.119 Uiso 1 1 calc R . .
C77 C 0.8643(13) 0.2903(8) 0.0640(3) 0.098(4) Uani 1 1 d . . .
H77A H 0.8693 0.2286 0.0749 0.117 Uiso 1 1 calc R . .
C78 C 0.7837(10) 0.3768(7) 0.0766(2) 0.076(3) Uani 1 1 d . . .
H78A H 0.7372 0.3701 0.0962 0.091 Uiso 1 1 calc R . .
C79 C 0.5516(9) 0.6567(6) 0.04537(19) 0.060(2) Uani 1 1 d . . .
C80 C 0.5509(12) 0.7546(8) 0.0353(2) 0.097(4) Uani 1 1 d . . .
H80A H 0.6005 0.7882 0.0461 0.116 Uiso 1 1 calc R . .
C81 C 0.4847(15) 0.8068(10) 0.0109(3) 0.123(5) Uani 1 1 d . . .
H81A H 0.4882 0.8734 0.0061 0.148 Uiso 1 1 calc R . .
C82 C 0.4140(13) 0.7609(10) -0.0061(3) 0.099(4) Uani 1 1 d . . .
H82A H 0.3719 0.7941 -0.0235 0.119 Uiso 1 1 calc R . .
C83 C 0.4054(11) 0.6671(11) 0.0023(2) 0.106(4) Uani 1 1 d . . .
H83A H 0.3533 0.6363 -0.0088 0.127 Uiso 1 1 calc R . .
C84 C 0.4749(10) 0.6115(8) 0.0284(2) 0.078(3) Uani 1 1 d . . .
H84A H 0.4679 0.5458 0.0336 0.094 Uiso 1 1 calc R . .
C85 C 0.7405(8) 0.6752(6) 0.09158(19) 0.058(2) Uani 1 1 d . . .
C86 C 0.7831(8) 0.7431(6) 0.10124(19) 0.059(2) Uani 1 1 d . . .
C87 C 0.5209(12) 0.8416(10) 0.1507(4) 0.121(5) Uani 1 1 d . . .
H87A H 0.5219 0.7785 0.1419 0.145 Uiso 1 1 calc R . .
H87B H 0.4601 0.8460 0.1698 0.145 Uiso 1 1 calc R . .
C88 C 0.4588(14) 0.9272(13) 0.1278(5) 0.175(8) Uani 1 1 d . . .
H88A H 0.3671 0.9226 0.1242 0.263 Uiso 1 1 calc R . .
H88B H 0.5155 0.9223 0.1084 0.263 Uiso 1 1 calc R . .
H88C H 0.4549 0.9905 0.1363 0.263 Uiso 1 1 calc R . .
C89 C 0.7381(15) 0.7141(11) 0.1806(3) 0.126(5) Uani 1 1 d . . .
H89A H 0.6722 0.7105 0.1985 0.151 Uiso 1 1 calc R . .
H89B H 0.7328 0.6637 0.1665 0.151 Uiso 1 1 calc R . .
C90 C 0.8726(19) 0.6964(16) 0.1903(4) 0.220(11) Uani 1 1 d . . .
H90A H 0.8956 0.6311 0.2008 0.330 Uiso 1 1 calc R . .
H90B H 0.8768 0.7464 0.2044 0.330 Uiso 1 1 calc R . .
H90C H 0.9373 0.6998 0.1725 0.330 Uiso 1 1 calc R . .
C91 C 0.6826(19) 0.9216(17) 0.1912(6) 0.230(13) Uani 1 1 d . . .
H91A H 0.7054 0.8797 0.2100 0.276 Uiso 1 1 calc R . .
H91B H 0.7562 0.9570 0.1863 0.276 Uiso 1 1 calc R . .
C92 C 0.593(3) 0.977(3) 0.1976(8) 0.41(3) Uani 1 1 d . . .
H92A H 0.6067 1.0078 0.2158 0.618 Uiso 1 1 calc R . .
H92B H 0.5156 0.9457 0.2019 0.618 Uiso 1 1 calc R . .
H92C H 0.5742 1.0266 0.1807 0.618 Uiso 1 1 calc R . .
C93 C 1.1221(14) 0.7554(10) 0.0704(3) 0.128(5) Uani 1 1 d . . .
H93A H 1.0812 0.6997 0.0673 0.154 Uiso 1 1 calc R . .
H93B H 1.1826 0.7649 0.0520 0.154 Uiso 1 1 calc R . .
C94 C 1.2076(14) 0.7307(12) 0.0993(4) 0.153(6) Uani 1 1 d . . .
H94A H 1.2787 0.6709 0.0963 0.230 Uiso 1 1 calc R . .
H94B H 1.1477 0.7205 0.1175 0.230 Uiso 1 1 calc R . .
H94C H 1.2490 0.7855 0.1022 0.230 Uiso 1 1 calc R . .
C95 C 0.8987(15) 0.8792(11) 0.0400(3) 0.124(5) Uani 1 1 d . . .
H95A H 0.9613 0.8896 0.0221 0.149 Uiso 1 1 calc R . .
H95B H 0.8697 0.8178 0.0374 0.149 Uiso 1 1 calc R . .
C96 C 0.7726(19) 0.9657(13) 0.0403(4) 0.175(7) Uani 1 1 d . . .
H96A H 0.7292 0.9691 0.0212 0.263 Uiso 1 1 calc R . .
H96B H 0.8002 1.0273 0.0421 0.263 Uiso 1 1 calc R . .
H96C H 0.7086 0.9555 0.0576 0.263 Uiso 1 1 calc R . .
C97 C 1.0863(16) 0.9611(11) 0.0712(3) 0.144(6) Uani 1 1 d . . .
H97A H 1.0166 1.0234 0.0730 0.172 Uiso 1 1 calc R . .
H97B H 1.1386 0.9538 0.0894 0.172 Uiso 1 1 calc R . .
C98 C 1.176(2) 0.9759(14) 0.0459(4) 0.203(9) Uani 1 1 d . . .
H98A H 1.2106 1.0339 0.0486 0.305 Uiso 1 1 calc R . .
H98B H 1.1275 0.9861 0.0273 0.305 Uiso 1 1 calc R . .
H98C H 1.2512 0.9181 0.0442 0.305 Uiso 1 1 calc R . .
C99 C 0.9184(9) 0.9617(6) 0.13860(19) 0.060(2) Uani 1 1 d . . .
C100 C 1.0272(10) 0.9373(8) 0.1577(2) 0.081(3) Uani 1 1 d . . .
H10D H 1.0674 0.8698 0.1617 0.097 Uiso 1 1 calc R . .
C101 C 1.0786(15) 1.0067(11) 0.1710(3) 0.122(5) Uani 1 1 d . . .
H10E H 1.1505 0.9866 0.1840 0.146 Uiso 1 1 calc R . .
C102 C 1.0232(17) 1.1041(13) 0.1650(3) 0.124(5) Uani 1 1 d . . .
H10F H 1.0571 1.1523 0.1738 0.148 Uiso 1 1 calc R . .
C103 C 0.9159(16) 1.1340(9) 0.1457(3) 0.120(5) Uani 1 1 d . . .
H10G H 0.8789 1.2020 0.1415 0.144 Uiso 1 1 calc R . .
C104 C 0.8638(11) 1.0629(7) 0.1328(3) 0.087(3) Uani 1 1 d . . .
H10H H 0.7911 1.0834 0.1200 0.105 Uiso 1 1 calc R . .
P1 P 0.4944(2) -0.09091(18) 0.38012(5) 0.0611(6) Uani 1 1 d . . .
P2 P 0.7511(3) 0.0408(2) 0.30158(5) 0.0716(7) Uani 1 1 d . . .
P3 P 1.1053(3) 0.45088(18) 0.42233(5) 0.0704(7) Uani 1 1 d . . .
P4 P 0.9205(2) 0.44046(16) 0.33069(5) 0.0562(5) Uani 1 1 d . . .
P5 P 0.4490(2) 0.48098(16) 0.19703(5) 0.0564(5) Uani 1 1 d . . .
P6 P 0.2851(3) 0.35401(18) 0.11709(5) 0.0651(6) Uani 1 1 d . . .
P7 P 0.6975(3) 0.8383(2) 0.16096(7) 0.0804(7) Uani 1 1 d . . .
P8 P 0.9943(3) 0.86200(18) 0.07540(6) 0.0699(6) Uani 1 1 d . . .
Pt1 Pt 0.62961(3) -0.02630(2) 0.341633(7) 0.04651(9) Uani 1 1 d . . .
Pt2 Pt 1.00956(3) 0.45105(2) 0.376581(7) 0.04883(9) Uani 1 1 d . . .
Pt3 Pt 0.36851(3) 0.41585(2) 0.157399(7) 0.05235(9) Uani 1 1 d . . .
Pt4 Pt 0.84866(3) 0.85293(2) 0.118726(7) 0.05029(9) Uani 1 1 d . . .
Si1 Si 0.8247(2) 0.15088(16) 0.41828(5) 0.0476(5) Uani 1 1 d . . .
Si2 Si 0.6499(2) 0.58800(16) 0.07833(5) 0.0520(5) Uani 1 1 d . . .

loop_
_atom_site_aniso_label
_atom_site_aniso_U_11
_atom_site_aniso_U_22
_atom_site_aniso_U_33
_atom_site_aniso_U_23
_atom_site_aniso_U_13
_atom_site_aniso_U_12
C1 0.056(5) 0.058(5) 0.055(5) -0.004(4) 0.004(4) -0.033(4)
C2 0.078(6) 0.070(6) 0.072(6) -0.010(5) 0.000(5) -0.032(5)
C3 0.086(7) 0.106(9) 0.098(8) -0.022(7) -0.024(6) -0.043(7)
C4 0.113(9) 0.111(10) 0.083(8) -0.033(7) -0.015(7) -0.052(8)
C5 0.143(11) 0.067(6) 0.096(8) -0.036(6) 0.015(8) -0.051(7)
C6 0.093(7) 0.056(5) 0.078(6) -0.015(5) 0.005(5) -0.026(5)
C7 0.092(7) 0.121(9) 0.062(6) 0.012(6) -0.006(5) -0.062(7)
C8 0.110(9) 0.157(12) 0.102(9) 0.040(9) -0.017(7) -0.072(9)
C9 0.116(9) 0.080(7) 0.118(9) -0.017(7) 0.014(7) -0.056(7)
C10 0.174(12) 0.126(10) 0.086(8) 0.011(7) 0.008(8) -0.101(10)
C11 0.069(7) 0.125(10) 0.114(9) 0.010(8) 0.020(6) -0.024(6)
C12 0.106(10) 0.081(9) 0.240(19) -0.010(10) 0.065(10) 0.001(7)
C13 0.090(7) 0.114(9) 0.084(7) 0.025(6) -0.017(6) -0.057(7)
C14 0.065(6) 0.103(8) 0.141(11) -0.007(8) -0.011(6) -0.030(6)
C15 0.182(14) 0.228(18) 0.112(10) -0.086(11) 0.076(10) -0.142(14)
C16 0.27(2) 0.42(4) 0.145(15) -0.105(19) 0.095(16) -0.25(3)
C17 0.116(12) 0.29(3) 0.167(16) 0.157(18) -0.048(11) -0.080(14)
C18 0.143(15) 0.179(18) 0.38(3) 0.19(2) -0.117(19) -0.072(13)
C19 0.055(4) 0.057(4) 0.038(4) -0.001(3) 0.000(3) -0.035(4)
C20 0.059(5) 0.061(5) 0.040(4) 0.007(4) -0.003(3) -0.025(4)
C21 0.058(5) 0.069(5) 0.034(4) 0.002(4) 0.003(3) -0.026(4)
C22 0.080(6) 0.064(6) 0.097(8) 0.010(6) -0.014(6) -0.017(5)
C23 0.103(9) 0.075(7) 0.119(10) 0.006(7) -0.006(8) -0.001(6)
C24 0.076(7) 0.129(11) 0.082(8) 0.031(8) -0.010(6) 0.002(7)
C25 0.081(7) 0.144(12) 0.067(7) -0.001(7) -0.015(6) -0.012(8)
C26 0.084(7) 0.099(8) 0.066(6) 0.013(6) -0.030(5) -0.027(6)
C27 0.062(5) 0.065(5) 0.038(4) 0.002(4) -0.015(3) -0.018(4)
C28 0.085(6) 0.088(7) 0.056(5) -0.002(5) 0.010(5) -0.035(5)
C29 0.087(8) 0.156(13) 0.072(7) 0.012(8) 0.006(6) -0.048(8)
C30 0.088(8) 0.130(11) 0.061(7) -0.022(7) 0.006(6) -0.005(8)
C31 0.109(9) 0.091(8) 0.099(9) -0.043(7) -0.023(7) -0.002(7)
C32 0.079(6) 0.077(7) 0.078(7) -0.012(5) -0.009(5) -0.021(5)
C33 0.068(5) 0.062(5) 0.045(4) 0.010(4) -0.009(4) -0.032(4)
C34 0.069(5) 0.055(5) 0.041(4) 0.002(3) -0.012(4) -0.027(4)
C35 0.137(11) 0.100(9) 0.116(10) 0.019(8) -0.071(9) -0.038(8)
C36 0.102(10) 0.174(15) 0.130(12) -0.005(11) -0.035(9) -0.012(9)
C37 0.176(13) 0.142(11) 0.044(5) -0.003(6) -0.007(7) -0.090(10)
C38 0.157(13) 0.140(13) 0.116(12) -0.026(10) 0.011(10) 0.011(11)
C39 0.173(12) 0.095(8) 0.077(7) 0.012(6) -0.055(8) -0.075(8)
C40 0.215(16) 0.144(12) 0.121(11) 0.012(9) -0.086(11) -0.111(12)
C41 0.126(9) 0.085(7) 0.060(6) -0.016(5) -0.008(6) -0.030(7)
C42 0.079(8) 0.204(16) 0.126(11) -0.048(10) 0.000(7) -0.029(9)
C43 0.088(7) 0.109(9) 0.104(8) 0.014(7) -0.043(7) -0.048(7)
C44 0.073(8) 0.197(16) 0.155(14) -0.039(12) 0.007(8) -0.012(9)
C45 0.137(9) 0.084(7) 0.059(6) 0.012(5) -0.024(6) -0.025(7)
C46 0.218(17) 0.165(14) 0.094(10) 0.047(10) -0.077(11) -0.041(12)
C47 0.079(6) 0.051(5) 0.057(5) -0.001(4) -0.004(4) -0.033(4)
C48 0.076(6) 0.059(5) 0.074(6) 0.001(5) -0.009(5) -0.032(4)
C49 0.092(7) 0.097(8) 0.074(6) 0.000(6) -0.003(5) -0.059(6)
C50 0.136(10) 0.065(7) 0.120(10) 0.009(7) 0.002(8) -0.056(7)
C51 0.126(9) 0.047(5) 0.136(10) 0.009(6) 0.004(8) -0.035(6)
C52 0.103(7) 0.049(5) 0.091(7) -0.005(5) 0.009(6) -0.026(5)
C53 0.084(6) 0.072(6) 0.053(5) -0.013(4) 0.006(4) -0.039(5)
C54 0.082(7) 0.093(7) 0.074(6) -0.019(5) -0.001(5) -0.036(6)
C55 0.102(9) 0.205(15) 0.059(7) -0.053(8) 0.026(6) -0.101(10)
C56 0.203(18) 0.136(13) 0.074(9) -0.013(9) 0.003(10) -0.123(14)
C57 0.177(14) 0.105(10) 0.085(9) 0.007(7) 0.008(9) -0.078(10)
C58 0.106(7) 0.065(6) 0.073(6) 0.007(5) 0.001(5) -0.041(6)
C59 0.145(10) 0.063(6) 0.069(6) -0.002(5) -0.018(6) -0.049(7)
C60 0.144(13) 0.089(9) 0.235(19) -0.033(11) -0.064(13) 0.041(9)
C61 0.081(8) 0.190(15) 0.117(10) -0.035(10) -0.030(7) -0.062(9)
C62 0.096(10) 0.207(19) 0.24(2) -0.063(16) -0.049(12) 0.058(11)
C63 0.109(8) 0.084(7) 0.061(6) 0.012(5) -0.011(5) -0.041(6)
C64 0.193(14) 0.149(12) 0.060(7) 0.001(7) -0.030(8) -0.094(11)
C65 0.180(13) 0.144(12) 0.082(8) 0.003(8) -0.049(8) -0.074(11)
C66 0.154(14) 0.32(3) 0.091(10) -0.008(13) -0.035(9) -0.112(16)
C67 0.102(9) 0.187(15) 0.094(9) -0.013(9) -0.019(7) -0.068(10)
C68 0.120(10) 0.105(10) 0.171(14) -0.035(9) -0.064(10) 0.013(8)
C69 0.246(18) 0.077(8) 0.098(9) -0.027(7) -0.067(11) -0.014(10)
C70 0.158(15) 0.177(16) 0.169(16) -0.045(13) -0.043(12) 0.059(12)
C71 0.078(6) 0.062(5) 0.047(4) -0.004(4) -0.023(4) -0.026(4)
C72 0.070(5) 0.052(5) 0.059(5) 0.000(4) -0.011(4) -0.023(4)
C73 0.067(5) 0.064(5) 0.061(5) -0.010(4) -0.009(4) -0.027(4)
C74 0.107(8) 0.090(8) 0.088(8) -0.001(6) 0.011(6) -0.050(7)
C75 0.072(7) 0.177(14) 0.118(11) -0.085(11) 0.029(7) -0.028(8)
C76 0.108(9) 0.070(7) 0.119(11) -0.012(7) -0.020(8) -0.014(7)
C77 0.128(10) 0.052(6) 0.109(10) -0.005(6) -0.030(8) -0.003(6)
C78 0.106(7) 0.065(6) 0.059(5) -0.004(5) -0.018(5) -0.022(5)
C79 0.070(5) 0.060(5) 0.052(5) -0.004(4) -0.018(4) -0.015(4)
C80 0.144(10) 0.093(8) 0.070(7) 0.015(6) -0.040(7) -0.053(7)
C81 0.171(13) 0.099(9) 0.107(10) 0.035(8) -0.073(10) -0.033(9)
C82 0.123(10) 0.087(8) 0.073(7) 0.012(7) -0.030(7) 0.009(7)
C83 0.085(7) 0.168(13) 0.064(7) -0.038(8) -0.033(6) -0.005(8)
C84 0.086(6) 0.087(7) 0.066(6) -0.011(5) -0.019(5) -0.021(5)
C85 0.068(5) 0.051(5) 0.060(5) -0.005(4) -0.013(4) -0.017(4)
C86 0.068(5) 0.055(5) 0.059(5) -0.001(4) -0.016(4) -0.020(4)
C87 0.082(8) 0.108(10) 0.178(14) -0.020(10) 0.019(8) -0.042(7)
C88 0.097(10) 0.170(16) 0.26(2) 0.010(16) -0.046(12) -0.033(10)
C89 0.143(12) 0.142(12) 0.099(10) 0.019(9) 0.012(9) -0.063(10)
C90 0.163(17) 0.32(3) 0.165(17) 0.134(19) -0.031(14) -0.078(18)
C91 0.166(17) 0.25(2) 0.30(3) -0.18(2) 0.168(18) -0.126(17)
C92 0.23(3) 0.56(6) 0.43(5) -0.38(5) -0.02(3) 0.06(3)
C93 0.135(11) 0.112(10) 0.128(12) -0.036(9) 0.040(9) -0.019(9)
C94 0.113(11) 0.158(14) 0.166(15) -0.020(12) -0.019(10) 0.022(9)
C95 0.167(13) 0.155(13) 0.064(7) -0.005(8) 0.008(8) -0.070(11)
C96 0.216(19) 0.155(15) 0.138(14) 0.037(12) -0.071(13) 0.001(14)
C97 0.197(15) 0.133(11) 0.116(11) -0.027(9) 0.078(10) -0.100(11)
C98 0.25(2) 0.20(2) 0.20(2) -0.001(16) 0.014(17) -0.145(18)
C99 0.075(5) 0.052(5) 0.059(5) -0.009(4) 0.002(4) -0.023(4)
C100 0.096(7) 0.087(7) 0.079(6) -0.012(5) -0.024(6) -0.047(6)
C101 0.142(12) 0.110(10) 0.134(12) -0.006(9) -0.032(9) -0.064(10)
C102 0.188(15) 0.156(14) 0.066(7) -0.032(8) -0.009(8) -0.111(12)
C103 0.186(14) 0.060(7) 0.121(11) -0.028(7) 0.005(10) -0.043(8)
C104 0.102(8) 0.060(6) 0.103(8) -0.029(6) -0.003(6) -0.019(5)
P1 0.0651(13) 0.0681(14) 0.0574(13) -0.0046(11) 0.0062(10) -0.0343(11)
P2 0.0773(15) 0.1011(19) 0.0525(13) 0.0080(13) -0.0055(11) -0.0566(15)
P3 0.1059(19) 0.0677(15) 0.0533(13) 0.0068(11) -0.0273(13) -0.0461(14)
P4 0.0661(13) 0.0537(12) 0.0524(12) 0.0008(10) -0.0142(10) -0.0184(10)
P5 0.0624(13) 0.0567(12) 0.0551(12) -0.0035(10) -0.0090(10) -0.0223(10)
P6 0.0788(15) 0.0685(15) 0.0573(13) -0.0043(11) -0.0144(11) -0.0317(12)
P7 0.0771(16) 0.0818(18) 0.0847(18) -0.0185(15) 0.0194(14) -0.0288(14)
P8 0.0881(17) 0.0595(14) 0.0634(14) -0.0101(12) 0.0095(12) -0.0235(12)
Pt1 0.05045(17) 0.04819(17) 0.04658(16) -0.00368(13) -0.00125(12) -0.02349(13)
Pt2 0.06173(19) 0.04569(17) 0.04522(17) 0.00000(13) -0.00494(13) -0.02519(14)
Pt3 0.05681(18) 0.05277(18) 0.05229(18) -0.00164(14) -0.00754(14) -0.02134(14)
Pt4 0.05586(18) 0.04129(16) 0.05711(19) -0.00673(13) -0.00679(14) -0.01578(13)
Si1 0.0574(12) 0.0506(12) 0.0401(11) 0.0044(9) -0.0060(9) -0.0246(10)
Si2 0.0682(14) 0.0497(12) 0.0454(11) -0.0038(9) -0.0116(10) -0.0247(10)

loop_
_atom_type_symbol
_atom_type_description
_atom_type_scat_dispersion_real
_atom_type_scat_dispersion_imag
_atom_type_scat_source
C C 0.0033 0.0016 'International Tables Vol C Tables 4.2.6.8 and 6.1.1.4'
H H 0.0000 0.0000 'International Tables Vol C Tables 4.2.6.8 and 6.1.1.4'
Si Si 0.0817 0.0704 'International Tables Vol C Tables 4.2.6.8 and 6.1.1.4'
P P 0.1023 0.0942 'International Tables Vol C Tables 4.2.6.8 and 6.1.1.4'
Pt Pt -1.7033 8.3905 'International Tables Vol C Tables 4.2.6.8 and 6.1.1.4'

loop_
_geom_angle_atom_site_label_1
_geom_angle_atom_site_label_2
_geom_angle_atom_site_label_3
_geom_angle
_geom_angle_site_symmetry_1
_geom_angle_site_symmetry_3
_geom_angle_publ_flag
C6 C1 C2 113.2(8) . . ?
C6 C1 Pt1 123.8(7) . . ?
C2 C1 Pt1 123.1(6) . . ?
C3 C2 C1 125.6(10) . . ?
C4 C3 C2 118.4(11) . . ?
C3 C4 C5 119.9(10) . . ?
C4 C5 C6 121.3(10) . . ?
C5 C6 C1 121.5(10) . . ?
C8 C7 P1 115.7(9) . . ?
C10 C9 P1 115.3(8) . . ?
C12 C11 P1 114.2(9) . . ?
C14 C13 P2 118.8(8) . . ?
C16 C15 P2 121.8(13) . . ?
P2 C17 C18 101.8(12) . . ?
C20 C19 Pt1 177.6(6) . . ?
C19 C20 Si1 176.3(7) . . ?
C22 C21 C26 117.2(8) . . ?
C22 C21 Si1 121.4(6) . . ?
C26 C21 Si1 121.2(7) . . ?
C21 C22 C23 121.7(10) . . ?
C24 C23 C22 119.5(12) . . ?
C23 C24 C25 121.0(11) . . ?
C26 C25 C24 117.9(11) . . ?
C25 C26 C21 122.6(11) . . ?
C32 C27 C28 116.7(9) . . ?
C32 C27 Si1 123.0(7) . . ?
C28 C27 Si1 120.3(7) . . ?
C27 C28 C29 120.5(10) . . ?
C30 C29 C28 120.2(11) . . ?
C31 C30 C29 121.7(11) . . ?
C30 C31 C32 119.8(11) . . ?
C27 C32 C31 121.1(10) . . ?
C34 C33 Si1 176.1(8) . . ?
C33 C34 Pt2 177.3(7) . . ?
C36 C35 P3 111.8(8) . . ?
C38 C37 P3 111.1(8) . . ?
C40 C39 P3 117.6(8) . . ?
C42 C41 P4 113.7(8) . . ?
C44 C43 P4 110.8(8) . . ?
C46 C45 P4 118.6(9) . . ?
C48 C47 C52 115.6(7) . . ?
C48 C47 Pt2 122.8(6) . . ?
C52 C47 Pt2 121.6(6) . . ?
C47 C48 C49 123.8(9) . . ?
C50 C49 C48 117.4(9) . . ?
C51 C50 C49 120.5(9) . . ?
C50 C51 C52 121.7(11) . . ?
C51 C52 C47 120.9(10) . . ?
C58 C53 C54 114.7(8) . . ?
C58 C53 Pt3 122.5(7) . . ?
C54 C53 Pt3 122.8(7) . . ?
C53 C54 C55 119.8(11) . . ?
C56 C55 C54 120.1(12) . . ?
C57 C56 C55 119.7(13) . . ?
C56 C57 C58 122.2(15) . . ?
C53 C58 C57 123.4(11) . . ?
C60 C59 P5 115.1(8) . . ?
C62 C61 P5 112.7(9) . . ?
C64 C63 P5 116.4(7) . . ?
C66 C65 P6 117.2(9) . . ?
C68 C67 P6 110.2(9) . . ?
C70 C69 P6 107.3(10) . . ?
C72 C71 Pt3 177.5(8) . . ?
C71 C72 Si2 168.3(8) . . ?
C74 C73 C78 112.9(9) . . ?
C74 C73 Si2 121.9(7) . . ?
C78 C73 Si2 124.9(7) . . ?
C73 C74 C75 119.9(10) . . ?
C76 C75 C74 122.7(12) . . ?
C75 C76 C77 118.9(13) . . ?
C76 C77 C78 120.3(11) . . ?
C77 C78 C73 125.2(10) . . ?
C80 C79 C84 113.8(8) . . ?
C80 C79 Si2 124.2(7) . . ?
C84 C79 Si2 122.0(7) . . ?
C81 C80 C79 126.4(10) . . ?
C82 C81 C80 119.2(12) . . ?
C83 C82 C81 118.9(11) . . ?
C82 C83 C84 122.0(11) . . ?
C79 C84 C83 119.6(10) . . ?
C86 C85 Si2 170.7(8) . . ?
C85 C86 Pt4 177.7(8) . . ?
C88 C87 P7 116.1(8) . . ?
C90 C89 P7 108.5(11) . . ?
C92 C91 P7 125(3) . . ?
C94 C93 P8 110.3(10) . . ?
C96 C95 P8 114.9(10) . . ?
C98 C97 P8 124.2(12) . . ?
C104 C99 C100 116.1(9) . . ?
C104 C99 Pt4 122.2(7) . . ?
C100 C99 Pt4 121.7(7) . . ?
C101 C100 C99 123.9(11) . . ?
C102 C101 C100 118.5(13) . . ?
C101 C102 C103 120.8(12) . . ?
C104 C103 C102 120.0(12) . . ?
C99 C104 C103 120.7(11) . . ?
C7 P1 C11 107.8(6) . . ?
C7 P1 C9 102.6(5) . . ?
C11 P1 C9 103.9(6) . . ?
C7 P1 Pt1 116.4(3) . . ?
C11 P1 Pt1 111.7(4) . . ?
C9 P1 Pt1 113.5(4) . . ?
C17 P2 C13 110.0(7) . . ?
C17 P2 C15 97.4(10) . . ?
C13 P2 C15 101.2(6) . . ?
C17 P2 Pt1 114.1(5) . . ?
C13 P2 Pt1 118.4(3) . . ?
C15 P2 Pt1 113.0(4) . . ?
C35 P3 C39 108.0(6) . . ?
C35 P3 C37 103.6(6) . . ?
C39 P3 C37 103.8(6) . . ?
C35 P3 Pt2 111.7(4) . . ?
C39 P3 Pt2 116.5(3) . . ?
C37 P3 Pt2 112.3(4) . . ?
C41 P4 C45 106.3(5) . . ?
C41 P4 C43 101.5(5) . . ?
C45 P4 C43 106.0(5) . . ?
C41 P4 Pt2 110.2(3) . . ?
C45 P4 Pt2 117.4(3) . . ?
C43 P4 Pt2 114.0(4) . . ?
C63 P5 C59 104.2(5) . . ?
C63 P5 C61 105.6(5) . . ?
C59 P5 C61 103.4(6) . . ?
C63 P5 Pt3 117.7(3) . . ?
C59 P5 Pt3 112.7(3) . . ?
C61 P5 Pt3 112.0(4) . . ?
C65 P6 C67 101.6(6) . . ?
C65 P6 C69 108.8(7) . . ?
C67 P6 C69 99.9(7) . . ?
C65 P6 Pt3 116.3(4) . . ?
C67 P6 Pt3 113.0(4) . . ?
C69 P6 Pt3 115.3(4) . . ?
C91 P7 C89 104.2(10) . . ?
C91 P7 C87 107.6(8) . . ?
C89 P7 C87 99.6(6) . . ?
C91 P7 Pt4 118.0(5) . . ?
C89 P7 Pt4 112.1(5) . . ?
C87 P7 Pt4 113.5(5) . . ?
C93 P8 C97 103.8(7) . . ?
C93 P8 C95 105.3(7) . . ?
C97 P8 C95 104.1(7) . . ?
C93 P8 Pt4 113.6(5) . . ?
C97 P8 Pt4 118.4(4) . . ?
C95 P8 Pt4 110.4(4) . . ?
C19 Pt1 C1 177.9(3) . . ?
C19 Pt1 P2 90.93(19) . . ?
C1 Pt1 P2 88.9(2) . . ?
C19 Pt1 P1 91.66(19) . . ?
C1 Pt1 P1 88.4(2) . . ?
P2 Pt1 P1 176.17(8) . . ?
C34 Pt2 C47 177.8(3) . . ?
C34 Pt2 P3 89.8(2) . . ?
C47 Pt2 P3 90.9(2) . . ?
C34 Pt2 P4 87.7(2) . . ?
C47 Pt2 P4 91.6(2) . . ?
P3 Pt2 P4 176.29(9) . . ?
C71 Pt3 C53 176.1(4) . . ?
C71 Pt3 P5 87.7(2) . . ?
C53 Pt3 P5 91.0(2) . . ?
C71 Pt3 P6 91.6(2) . . ?
C53 Pt3 P6 89.8(2) . . ?
P5 Pt3 P6 178.67(8) . . ?
C86 Pt4 C99 177.3(3) . . ?
C86 Pt4 P8 90.5(3) . . ?
C99 Pt4 P8 91.1(2) . . ?
C86 Pt4 P7 86.5(3) . . ?
C99 Pt4 P7 91.9(2) . . ?
P8 Pt4 P7 177.01(10) . . ?
C20 Si1 C33 114.7(3) . . ?
C20 Si1 C27 109.1(3) . . ?
C33 Si1 C27 107.4(4) . . ?
C20 Si1 C21 107.4(4) . . ?
C33 Si1 C21 110.4(3) . . ?
C27 Si1 C21 107.5(3) . . ?
C72 Si2 C85 112.2(4) . . ?
C72 Si2 C73 105.4(4) . . ?
C85 Si2 C73 113.7(4) . . ?
C72 Si2 C79 113.3(4) . . ?
C85 Si2 C79 105.6(4) . . ?
C73 Si2 C79 106.7(4) . . ?

loop_
_geom_bond_atom_site_label_1
_geom_bond_atom_site_label_2
_geom_bond_distance
_geom_bond_site_symmetry_2
_geom_bond_publ_flag
C1 C6 1.393(12) . ?
C1 C2 1.395(11) . ?
C1 Pt1 2.072(8) . ?
C2 C3 1.367(12) . ?
C3 C4 1.335(15) . ?
C4 C5 1.361(15) . ?
C5 C6 1.380(14) . ?
C7 C8 1.472(15) . ?
C7 P1 1.784(9) . ?
C9 C10 1.557(13) . ?
C9 P1 1.823(10) . ?
C11 C12 1.458(16) . ?
C11 P1 1.821(10) . ?
C13 C14 1.507(13) . ?
C13 P2 1.785(9) . ?
C15 C16 1.437(17) . ?
C15 P2 1.925(14) . ?
C17 P2 1.686(13) . ?
C17 C18 1.73(3) . ?
C19 C20 1.210(10) . ?
C19 Pt1 2.019(7) . ?
C20 Si1 1.807(8) . ?
C21 C22 1.374(12) . ?
C21 C26 1.391(11) . ?
C21 Si1 1.889(8) . ?
C22 C23 1.394(14) . ?
C23 C24 1.349(17) . ?
C24 C25 1.407(17) . ?
C25 C26 1.371(13) . ?
C27 C32 1.379(12) . ?
C27 C28 1.399(11) . ?
C27 Si1 1.877(8) . ?
C28 C29 1.403(15) . ?
C29 C30 1.335(17) . ?
C30 C31 1.322(16) . ?
C31 C32 1.413(15) . ?
C33 C34 1.196(9) . ?
C33 Si1 1.821(7) . ?
C34 Pt2 2.027(7) . ?
C35 C36 1.590(17) . ?
C35 P3 1.813(12) . ?
C37 C38 1.548(17) . ?
C37 P3 1.855(11) . ?
C39 C40 1.498(13) . ?
C39 P3 1.822(9) . ?
C41 C42 1.502(14) . ?
C41 P4 1.828(11) . ?
C43 C44 1.551(17) . ?
C43 P4 1.846(10) . ?
C45 C46 1.446(15) . ?
C45 P4 1.832(9) . ?
C47 C48 1.391(12) . ?
C47 C52 1.409(12) . ?
C47 Pt2 2.060(7) . ?
C48 C49 1.408(11) . ?
C49 C50 1.388(15) . ?
C50 C51 1.352(15) . ?
C51 C52 1.387(12) . ?
C53 C58 1.376(13) . ?
C53 C54 1.419(13) . ?
C53 Pt3 2.071(8) . ?
C54 C55 1.426(15) . ?
C55 C56 1.388(19) . ?
C56 C57 1.27(2) . ?
C57 C58 1.390(14) . ?
C59 C60 1.484(16) . ?
C59 P5 1.837(9) . ?
C61 C62 1.525(19) . ?
C61 P5 1.841(11) . ?
C63 C64 1.568(14) . ?
C63 P5 1.818(9) . ?
C65 C66 1.620(17) . ?
C65 P6 1.766(12) . ?
C67 C68 1.559(17) . ?
C67 P6 1.842(11) . ?
C69 C70 1.72(2) . ?
C69 P6 1.844(12) . ?
C71 C72 1.221(11) . ?
C71 Pt3 2.011(8) . ?
C72 Si2 1.810(8) . ?
C73 C74 1.398(13) . ?
C73 C78 1.400(11) . ?
C73 Si2 1.857(9) . ?
C74 C75 1.469(16) . ?
C75 C76 1.303(17) . ?
C76 C77 1.345(16) . ?
C77 C78 1.386(14) . ?
C79 C80 1.379(12) . ?
C79 C84 1.381(11) . ?
C79 Si2 1.872(8) . ?
C80 C81 1.360(13) . ?
C81 C82 1.347(16) . ?
C82 C83 1.330(16) . ?
C83 C84 1.449(13) . ?
C85 C86 1.226(10) . ?
C85 Si2 1.814(8) . ?
C86 Pt4 2.000(8) . ?
C87 C88 1.532(18) . ?
C87 P7 1.848(12) . ?
C89 C90 1.407(18) . ?
C89 P7 1.819(13) . ?
C91 C92 1.06(3) . ?
C91 P7 1.773(18) . ?
C93 C94 1.553(18) . ?
C93 P8 1.713(13) . ?
C95 C96 1.514(19) . ?
C95 P8 1.848(12) . ?
C97 C98 1.374(18) . ?
C97 P8 1.800(12) . ?
C99 C104 1.381(12) . ?
C99 C100 1.390(12) . ?
C99 Pt4 2.061(8) . ?
C100 C101 1.367(15) . ?
C101 C102 1.337(18) . ?
C102 C103 1.386(18) . ?
C103 C104 1.382(14) . ?
P1 Pt1 2.295(2) . ?
P2 Pt1 2.276(2) . ?
P3 Pt2 2.275(2) . ?
P4 Pt2 2.276(2) . ?
P5 Pt3 2.282(2) . ?
P6 Pt3 2.297(2) . ?
P7 Pt4 2.278(3) . ?
P8 Pt4 2.268(2) . ?
